data_2019700
loop_
_publ_author_name
'Li, Qiang'
'Wang, Hui-Ting'

_publ_section_title
;
 A new three-dimensional anionic cadmium(II) dicyanamide network
;
_journal_coeditor_code BG3186
_journal_issue 11
_journal_name_full 'Acta Crystallographica Section C'
_journal_page_first 1054
_journal_page_last 1056
_journal_paper_doi 10.1107/S2053229614022360
_journal_volume 70
_journal_year 2014
_chemical_formula_iupac '(C4 H12 P) [Cd (C2 N3)2 Cl]'
_chemical_formula_moiety 'C4 H12 P +, C4 Cd Cl N6 -'
_chemical_formula_sum 'C8 H12 Cd Cl N6 P'
_chemical_formula_weight 371.07
_chemical_name_systematic
'Poly[tetramethylphosphonium [\m-chlorido-di-\m-dicyanamido-\k^4^<i>N</i>^1^:<i>N</i>^5^-cadmium(II)]]'
_space_group_IT_number 14
_symmetry_cell_setting monoclinic
_symmetry_space_group_name_Hall '-P 2yn'
_symmetry_space_group_name_H-M 'P 1 21/n 1'
_atom_sites_solution_hydrogens geom
_atom_sites_solution_primary direct
_atom_sites_solution_secondary difmap
_audit_creation_method SHELXL-97
_cell_angle_alpha 90.00
_cell_angle_beta 107.25(3)
_cell_angle_gamma 90.00
_cell_formula_units_Z 4
_cell_length_a 8.8694(18)
_cell_length_b 17.827(4)
_cell_length_c 9.4062(19)
_cell_measurement_reflns_used 8983
_cell_measurement_temperature 298(2)
_cell_measurement_theta_max 27.51
_cell_measurement_theta_min 3.00
_cell_volume 1420.4(6)
_computing_cell_refinement
;
CrystalClear (Rigaku, 2005)
;
_computing_data_collection
;
CrystalClear (Rigaku, 2005)
;
_computing_data_reduction
;
CrystalClear (Rigaku, 2005)
;
_computing_molecular_graphics
;
DIAMOND (Brandenburg & Putz, 2005)
;
_computing_publication_material
;
SHELXL97 (Sheldrick, 2008)
;
_computing_structure_refinement
;
SHELXL97 (Sheldrick, 2008)
;
_computing_structure_solution
;
SHELXS97 (Sheldrick, 2008)
;
_diffrn_ambient_temperature 298(2)
_diffrn_measured_fraction_theta_full 0.997
_diffrn_measured_fraction_theta_max 0.997
_diffrn_measurement_device_type 'Rigaku SCXmini'
_diffrn_measurement_method '\w scans'
_diffrn_radiation_monochromator graphite
_diffrn_radiation_source 'fine-focus sealed tube'
_diffrn_radiation_type MoK\a
_diffrn_radiation_wavelength 0.71073
_diffrn_reflns_av_R_equivalents 0.0311
_diffrn_reflns_av_sigmaI/netI 0.0305
_diffrn_reflns_limit_h_max 11
_diffrn_reflns_limit_h_min -11
_diffrn_reflns_limit_k_max 23
_diffrn_reflns_limit_k_min -22
_diffrn_reflns_limit_l_max 12
_diffrn_reflns_limit_l_min -7
_diffrn_reflns_number 9731
_diffrn_reflns_theta_full 27.49
_diffrn_reflns_theta_max 27.49
_diffrn_reflns_theta_min 3.00
_diffrn_standards_decay_% 0
_diffrn_standards_interval_count 180
_diffrn_standards_interval_time 9
_diffrn_standards_number 3
_exptl_absorpt_coefficient_mu 1.826
_exptl_absorpt_correction_T_max 0.701
_exptl_absorpt_correction_T_min 0.694
_exptl_absorpt_correction_type multi-scan
_exptl_absorpt_process_details
;
(CrystalClearl Rigaku, 2005)
;
_exptl_crystal_colour colourless
_exptl_crystal_density_diffrn 1.735
_exptl_crystal_density_method 'not measured'
_exptl_crystal_description block
_exptl_crystal_F_000 728
_exptl_crystal_size_max 0.20
_exptl_crystal_size_mid 0.20
_exptl_crystal_size_min 0.20
_refine_diff_density_max 0.582
_refine_diff_density_min -0.780
_refine_ls_extinction_method none
_refine_ls_goodness_of_fit_ref 1.162
_refine_ls_hydrogen_treatment constr
_refine_ls_matrix_type full
_refine_ls_number_parameters 158
_refine_ls_number_reflns 3255
_refine_ls_number_restraints 12
_refine_ls_restrained_S_all 1.214
_refine_ls_R_factor_all 0.0393
_refine_ls_R_factor_gt 0.0307
_refine_ls_shift/su_max 0.002
_refine_ls_shift/su_mean 0.000
_refine_ls_structure_factor_coef Fsqd
_refine_ls_weighting_details 'calc w=1/[\s^2^(Fo^2^)+(0.0312P)^2^+0.2889P] where P=(Fo^2^+2Fc^2^)/3'
_refine_ls_weighting_scheme calc
_refine_ls_wR_factor_gt 0.0692
_refine_ls_wR_factor_ref 0.0726
_reflns_number_gt 2781
_reflns_number_total 3255
_reflns_threshold_expression I>2sigma(I)
_cod_data_source_file bg3186sup1.cf
_cod_data_source_block I
_cod_depositor_comments 'Adding full bibliography for 2019700.cif.'
_cod_original_sg_symbol_H-M 'P 21/n'
_cod_database_code 2019700
_cod_database_fobs_code 2019700

loop_
_symmetry_equiv_pos_as_xyz
'x, y, z'
'-x+1/2, y+1/2, -z+1/2'
'-x, -y, -z'
'x-1/2, -y-1/2, z-1/2'

loop_
_atom_site_type_symbol
_atom_site_label
_atom_site_fract_x
_atom_site_fract_y
_atom_site_fract_z
_atom_site_U_iso_or_equiv
_atom_site_adp_type
_atom_site_calc_flag
_atom_site_refinement_flags
_atom_site_occupancy
_atom_site_symmetry_multiplicity
Cd Cd1 0.42282(3) 0.572939(11) 0.84954(2) 0.03673(9) Uani d . 1 1
Cl Cl1 0.69792(9) 0.51416(4) 0.98770(9) 0.04572(19) Uani d . 1 1
P P1 0.55686(10) 0.86634(5) 0.74252(9) 0.04223(19) Uani d . 1 1
N N12 0.4563(4) 0.66832(15) 1.0229(3) 0.0573(8) Uani d . 1 1
N N32 0.4936(4) 0.77058(17) 1.2007(3) 0.0644(9) Uani d . 1 1
N N52 0.6778(4) 0.87420(17) 1.2280(3) 0.0592(8) Uani d . 1 1
N N13 0.3774(4) 0.48435(17) 0.6608(3) 0.0633(8) Uani d . 1 1
N N33 0.3352(5) 0.3817(2) 0.4878(4) 0.0919(12) Uani d U 1 1
N N53 0.4582(4) 0.35308(16) 0.2967(3) 0.0594(8) Uani d . 1 1
C C11 0.5409(5) 0.8529(2) 0.5514(4) 0.0595(9) Uani d . 1 1
H H11A 0.5424 0.8002 0.5309 0.089 Uiso calc R 1 1
H H11B 0.6280 0.8770 0.5291 0.089 Uiso calc R 1 1
H H11C 0.4436 0.8743 0.4910 0.089 Uiso calc R 1 1
C C21 0.5765(5) 0.9627(2) 0.7882(5) 0.0728(12) Uani d . 1 1
H H21A 0.4857 0.9894 0.7282 0.109 Uiso calc R 1 1
H H21B 0.6698 0.9821 0.7695 0.109 Uiso calc R 1 1
H H21C 0.5845 0.9691 0.8915 0.109 Uiso calc R 1 1
C C31 0.3857(4) 0.8306(2) 0.7769(4) 0.0619(10) Uani d . 1 1
H H31A 0.3916 0.8391 0.8793 0.093 Uiso calc R 1 1
H H31B 0.3777 0.7778 0.7565 0.093 Uiso calc R 1 1
H H31C 0.2944 0.8556 0.7138 0.093 Uiso calc R 1 1
C C41 0.7255(4) 0.8171(3) 0.8537(4) 0.0781(13) Uani d . 1 1
H H41A 0.7389 0.8271 0.9570 0.117 Uiso calc R 1 1
H H41B 0.8176 0.8335 0.8286 0.117 Uiso calc R 1 1
H H41C 0.7110 0.7643 0.8353 0.117 Uiso calc R 1 1
C C22 0.4790(4) 0.71707(17) 1.1038(3) 0.0405(7) Uani d . 1 1
C C42 0.5937(4) 0.82407(17) 1.2103(3) 0.0411(7) Uani d . 1 1
C C23 0.3672(4) 0.43761(19) 0.5788(4) 0.0501(8) Uani d U 1 1
C C43 0.4049(4) 0.36966(17) 0.3878(4) 0.0460(7) Uani d U 1 1

loop_
_atom_site_aniso_label
_atom_site_aniso_U_11
_atom_site_aniso_U_22
_atom_site_aniso_U_33
_atom_site_aniso_U_12
_atom_site_aniso_U_13
_atom_site_aniso_U_23
Cd1 0.04542(15) 0.02919(13) 0.03541(13) 0.00443(9) 0.01173(10) -0.00156(8)
Cl1 0.0385(4) 0.0458(4) 0.0541(4) 0.0032(3) 0.0157(3) 0.0078(3)
P1 0.0388(4) 0.0504(5) 0.0388(4) -0.0001(3) 0.0137(3) -0.0071(3)
N12 0.073(2) 0.0403(15) 0.0601(18) -0.0058(14) 0.0215(16) -0.0148(14)
N32 0.077(2) 0.0621(19) 0.069(2) -0.0263(17) 0.0448(18) -0.0312(16)
N52 0.0614(18) 0.0565(18) 0.0591(18) -0.0183(15) 0.0170(15) -0.0200(14)
N13 0.084(2) 0.0556(18) 0.0516(17) -0.0071(17) 0.0225(16) -0.0185(15)
N33 0.121(3) 0.078(2) 0.107(3) -0.048(2) 0.079(2) -0.052(2)
N53 0.085(2) 0.0469(16) 0.0573(18) -0.0042(15) 0.0376(17) -0.0038(14)
C11 0.069(2) 0.065(2) 0.0481(19) -0.0114(19) 0.0225(18) -0.0111(17)
C21 0.084(3) 0.059(2) 0.073(3) -0.015(2) 0.020(2) -0.021(2)
C31 0.055(2) 0.065(2) 0.074(3) 0.0061(18) 0.0316(19) 0.019(2)
C41 0.052(2) 0.114(4) 0.060(2) 0.026(2) 0.0042(19) -0.017(2)
C22 0.0430(17) 0.0383(16) 0.0441(16) -0.0044(13) 0.0189(14) -0.0026(14)
C42 0.0470(17) 0.0432(17) 0.0347(15) -0.0027(14) 0.0142(13) -0.0122(13)
C23 0.056(2) 0.0488(18) 0.0508(19) -0.0079(15) 0.0239(16) -0.0061(16)
C43 0.061(2) 0.0310(15) 0.0517(18) -0.0066(14) 0.0250(16) -0.0026(13)

loop_
_atom_type_symbol
_atom_type_description
_atom_type_scat_dispersion_real
_atom_type_scat_dispersion_imag
_atom_type_scat_source
C C 0.0033 0.0016 'International Tables Vol C Tables 4.2.6.8 and 6.1.1.4'
H H 0.0000 0.0000 'International Tables Vol C Tables 4.2.6.8 and 6.1.1.4'
Cd Cd -0.8075 1.2024 'International Tables Vol C Tables 4.2.6.8 and 6.1.1.4'
Cl Cl 0.1484 0.1585 'International Tables Vol C Tables 4.2.6.8 and 6.1.1.4'
N N 0.0061 0.0033 'International Tables Vol C Tables 4.2.6.8 and 6.1.1.4'
P P 0.1023 0.0942 'International Tables Vol C Tables 4.2.6.8 and 6.1.1.4'

loop_
_geom_angle_atom_site_label_1
_geom_angle_atom_site_label_2
_geom_angle_atom_site_label_3
_geom_angle_site_symmetry_1
_geom_angle_site_symmetry_3
_geom_angle
N12 Cd1 N13 . . 175.20(11)
N12 Cd1 N52 . 4_575 87.410(10)
N13 Cd1 N52 . 4_575 88.56(12)
N12 Cd1 N53 . 3_666 90.790(10)
N13 Cd1 N53 . 3_666 86.590(10)
N52 Cd1 N53 4_575 3_666 90.06(11)
N12 Cd1 Cl1 . . 92.20(8)
N13 Cd1 Cl1 . . 91.84(9)
N52 Cd1 Cl1 4_575 . 179.59(8)
N53 Cd1 Cl1 3_666 . 90.06(9)
N12 Cd1 Cl1 . 3_667 90.75(8)
N13 Cd1 Cl1 . 3_667 92.04(9)
N52 Cd1 Cl1 4_575 3_667 92.47(8)
N53 Cd1 Cl1 3_666 3_667 177.10(8)
Cl1 Cd1 Cl1 . 3_667 87.42(3)
Cd1 Cl1 Cd1 . 3_667 92.58(3)
C31 P1 C21 . . 109.5(2)
C31 P1 C11 . . 108.81(19)
C21 P1 C11 . . 110.5(2)
C31 P1 C41 . . 109.5(2)
C21 P1 C41 . . 109.4(2)
C11 P1 C41 . . 109.18(19)
C22 N12 Cd1 . . 175.8(3)
C42 N32 C22 . . 121.1(3)
C42 N52 Cd1 . 4_676 149.2(3)
C23 N13 Cd1 . . 173.1(3)
C43 N33 C23 . . 123.7(3)
C43 N53 Cd1 . 3_666 130.7(2)
P1 C11 H11A . . 109.5
P1 C11 H11B . . 109.5
H11A C11 H11B . . 109.5
P1 C11 H11C . . 109.5
H11A C11 H11C . . 109.5
H11B C11 H11C . . 109.5
P1 C21 H21A . . 109.5
P1 C21 H21B . . 109.5
H21A C21 H21B . . 109.5
P1 C21 H21C . . 109.5
H21A C21 H21C . . 109.5
H21B C21 H21C . . 109.5
P1 C31 H31A . . 109.5
P1 C31 H31B . . 109.5
H31A C31 H31B . . 109.5
P1 C31 H31C . . 109.5
H31A C31 H31C . . 109.5
H31B C31 H31C . . 109.5
P1 C41 H41A . . 109.5
P1 C41 H41B . . 109.5
H41A C41 H41B . . 109.5
P1 C41 H41C . . 109.5
H41A C41 H41C . . 109.5
H41B C41 H41C . . 109.5
N12 C22 N32 . . 174.5(4)
N52 C42 N32 . . 174.1(3)
N13 C23 N33 . . 171.3(4)
N53 C43 N33 . . 173.6(4)

loop_
_geom_bond_atom_site_label_1
_geom_bond_atom_site_label_2
_geom_bond_site_symmetry_2
_geom_bond_distance
_geom_bond_publ_flag
Cd1 Cl1 . 2.6191(11) y
Cd1 Cl1 3_667 2.6218(9) y
Cd1 N12 . 2.313(3) y
Cd1 N13 . 2.321(3) y
Cd1 N52 4_575 2.333(3) y
Cd1 N53 3_666 2.368(3) y
P1 C31 . 1.763(4) ?
P1 C21 . 1.767(4) ?
P1 C11 . 1.777(3) ?
P1 C41 . 1.781(4) ?
N12 C22 . 1.133(4) y
N32 C42 . 1.288(4) y
N32 C22 . 1.299(4) y
N52 C42 . 1.144(4) y
N13 C23 . 1.120(4) y
N33 C43 . 1.287(5) y
N33 C23 . 1.289(4) y
N53 C43 . 1.134(4) y
C11 H11A . 0.9600 ?
C11 H11B . 0.9600 ?
C11 H11C . 0.9600 ?
C21 H21A . 0.9600 ?
C21 H21B . 0.9600 ?
C21 H21C . 0.9600 ?
C31 H31A . 0.9600 ?
C31 H31B . 0.9600 ?
C31 H31C . 0.9600 ?
C41 H41A . 0.9600 ?
C41 H41B . 0.9600 ?
C41 H41C . 0.9600 ?
